data_2216966
loop_
_publ_author_name
'Pera\<s\'inov\'a, Lucia'
'Andicsov\'a, Anita'
'V\'egh, Daniel'
'Ko\<z\'i\<sek, Jozef'

_publ_section_title
;
 5-[(9<i>H</i>-Fluoren-9-ylidene)methyl]furan-2-carbonitrile
;
_journal_coeditor_code BX2120
_journal_issue 1
_journal_name_full 'Acta Crystallographica Section E'
_journal_page_first o273
_journal_page_last o273
_journal_paper_doi 10.1107/S1600536807065798
_journal_volume 64
_journal_year 2008
_chemical_formula_iupac 'C19 H11 N O'
_chemical_formula_moiety 'C19 H11 N O'
_chemical_formula_sum 'C19 H11 N O'
_chemical_formula_weight 269.29
_chemical_name_systematic
;
5-[(9<i>H</i>-Fluoren-9-ylidene)methyl]furan-2-carbonitrile
;
_space_group_IT_number 14
_symmetry_cell_setting monoclinic
_symmetry_space_group_name_Hall '-P 2yn'
_symmetry_space_group_name_H-M 'P 1 21/n 1'
_atom_sites_solution_hydrogens geom
_atom_sites_solution_primary direct
_atom_sites_solution_secondary difmap
_audit_creation_method SHELXL-97
_cell_angle_alpha 90.00
_cell_angle_beta 103.69(3)
_cell_angle_gamma 90.00
_cell_formula_units_Z 4
_cell_length_a 15.899(3)
_cell_length_b 5.6109(11)
_cell_length_c 15.664(3)
_cell_measurement_reflns_used 7057
_cell_measurement_temperature 293
_cell_measurement_theta_max 29.13
_cell_measurement_theta_min 3.05
_cell_volume 1357.7(5)
_computing_cell_refinement 'CrysAlis CCD (Oxford Diffraction, 2007)'
_computing_data_collection 'CrysAlis CCD (Oxford Diffraction, 2007)'
_computing_data_reduction 'CrysAlis RED (Oxford Diffraction, 2007)'
_computing_molecular_graphics 'DIAMOND (Brandenburg, 1998)'
_computing_publication_material 'enCIFer (Allen <i>et al.</i>,  2004)'
_computing_structure_refinement 'SHELXL97 (Sheldrick, 1997)'
_computing_structure_solution 'SHELXS97 (Sheldrick, 1997)'
_diffrn_ambient_temperature 293
_diffrn_measured_fraction_theta_full 0.996
_diffrn_measured_fraction_theta_max 0.996
_diffrn_measurement_device_type 'Oxford Diffraction Gemini R CCD'
_diffrn_measurement_method
;
Rotation method data acquisition using omega and phi scans
;
_diffrn_radiation_monochromator graphite
_diffrn_radiation_source 'fine-focus sealed tube'
_diffrn_radiation_type MoK\a
_diffrn_radiation_wavelength 0.71073
_diffrn_reflns_av_R_equivalents 0.0434
_diffrn_reflns_av_sigmaI/netI 0.0306
_diffrn_reflns_limit_h_max 19
_diffrn_reflns_limit_h_min -19
_diffrn_reflns_limit_k_max 7
_diffrn_reflns_limit_k_min -7
_diffrn_reflns_limit_l_max 19
_diffrn_reflns_limit_l_min -19
_diffrn_reflns_number 27628
_diffrn_reflns_theta_full 26.37
_diffrn_reflns_theta_max 26.37
_diffrn_reflns_theta_min 4.18
_diffrn_standards_decay_% 0
_diffrn_standards_number 0
_exptl_absorpt_coefficient_mu 0.082
_exptl_absorpt_correction_T_max 0.987
_exptl_absorpt_correction_T_min 0.921
_exptl_absorpt_correction_type analytical
_exptl_absorpt_process_details '(Clark & Reid, 1995)'
_exptl_crystal_colour yellow
_exptl_crystal_density_diffrn 1.317
_exptl_crystal_density_method 'not measured'
_exptl_crystal_description block
_exptl_crystal_F_000 560
_exptl_crystal_size_max 0.32
_exptl_crystal_size_mid 0.07
_exptl_crystal_size_min 0.05
_refine_diff_density_max 0.239
_refine_diff_density_min -0.211
_refine_ls_extinction_method none
_refine_ls_goodness_of_fit_ref 0.943
_refine_ls_hydrogen_treatment constr
_refine_ls_matrix_type full
_refine_ls_number_parameters 190
_refine_ls_number_reflns 2746
_refine_ls_number_restraints 0
_refine_ls_restrained_S_all 0.943
_refine_ls_R_factor_all 0.1015
_refine_ls_R_factor_gt 0.0616
_refine_ls_shift/su_max 0.000
_refine_ls_shift/su_mean 0.000
_refine_ls_structure_factor_coef Fsqd
_refine_ls_weighting_details 'calc w=1/[\s^2^(Fo^2^)+(0.1210P)^2^+0.0000P] where P=(Fo^2^+2Fc^2^)/3'
_refine_ls_weighting_scheme calc
_refine_ls_wR_factor_gt 0.1574
_refine_ls_wR_factor_ref 0.1791
_reflns_number_gt 1524
_reflns_number_total 2746
_reflns_threshold_expression I>2\s(I)
_cod_data_source_file bx2120.cif
_cod_data_source_block I
_cod_original_cell_volume 1357.6(5)
_cod_original_sg_symbol_Hall -P_2yn
_cod_original_sg_symbol_H-M P_21/n
_cod_database_code 2216966
_cod_database_fobs_code 2216966

loop_
_symmetry_equiv_pos_as_xyz
'x, y, z'
'-x+1/2, y+1/2, -z+1/2'
'-x, -y, -z'
'x-1/2, -y-1/2, z-1/2'

loop_
_atom_site_type_symbol
_atom_site_label
_atom_site_fract_x
_atom_site_fract_y
_atom_site_fract_z
_atom_site_U_iso_or_equiv
_atom_site_adp_type
_atom_site_calc_flag
_atom_site_refinement_flags
_atom_site_occupancy
C C1 0.17033(14) 0.6172(3) 0.88196(13) 0.0544(5) Uani d . 1
C C2 0.23065(15) 0.6471(4) 0.96102(15) 0.0680(6) Uani d . 1
H H2A 0.2259 0.7739 0.9978 0.082 Uiso calc R 1
C C3 0.29834(16) 0.4852(4) 0.98462(15) 0.0737(7) Uani d . 1
H H3A 0.3385 0.5046 1.0380 0.088 Uiso calc R 1
C C4 0.30765(16) 0.2974(4) 0.93141(16) 0.0741(7) Uani d . 1
H H4A 0.3537 0.1919 0.9484 0.089 Uiso calc R 1
C C5 0.24829(15) 0.2672(4) 0.85303(15) 0.0651(6) Uani d . 1
H H5A 0.2536 0.1400 0.8166 0.078 Uiso calc R 1
C C6 0.17991(13) 0.4280(3) 0.82809(13) 0.0538(5) Uani d . 1
C C7 0.10829(13) 0.4398(3) 0.75032(13) 0.0521(5) Uani d . 1
C C8 0.08974(15) 0.2931(4) 0.67850(14) 0.0602(6) Uani d . 1
H H8A 0.1248 0.1626 0.6747 0.072 Uiso calc R 1
C C9 0.01799(15) 0.3426(4) 0.61169(14) 0.0660(6) Uani d . 1
H H9A 0.0044 0.2436 0.5627 0.079 Uiso calc R 1
C C10 -0.03397(15) 0.5382(4) 0.61677(14) 0.0686(6) Uani d . 1
H H10A -0.0818 0.5685 0.5709 0.082 Uiso calc R 1
C C11 -0.01619(14) 0.6875(4) 0.68787(13) 0.0605(6) Uani d . 1
H H11A -0.0512 0.8188 0.6904 0.073 Uiso calc R 1
C C12 0.05522(13) 0.6391(3) 0.75621(12) 0.0518(5) Uani d . 1
C C13 0.09090(13) 0.7573(3) 0.84099(13) 0.0532(5) Uani d . 1
C C14 0.06414(15) 0.9425(3) 0.88210(14) 0.0599(6) Uani d . 1
H H14A 0.1013 0.9725 0.9365 0.072 Uiso calc R 1
C C15 -0.00743(14) 1.1057(3) 0.86312(14) 0.0577(6) Uani d . 1
C C16 -0.02863(18) 1.2789(4) 0.91496(15) 0.0737(7) Uani d . 1
H H16A 0.0017 1.3139 0.9720 0.088 Uiso calc R 1
C C17 -0.10323(17) 1.3964(4) 0.86887(16) 0.0732(7) Uani d . 1
H H17A -0.1314 1.5227 0.8886 0.088 Uiso calc R 1
C C18 -0.12551(15) 1.2896(4) 0.79073(16) 0.0647(6) Uani d . 1
C C19 -0.19420(18) 1.3303(4) 0.7165(2) 0.0743(7) Uani d . 1
N N1 -0.25096(16) 1.3660(4) 0.65689(17) 0.0953(7) Uani d . 1
O O1 -0.06784(9) 1.1091(2) 0.78554(9) 0.0624(4) Uani d . 1

loop_
_atom_site_aniso_label
_atom_site_aniso_U_11
_atom_site_aniso_U_22
_atom_site_aniso_U_33
_atom_site_aniso_U_12
_atom_site_aniso_U_13
_atom_site_aniso_U_23
C1 0.0575(13) 0.0541(11) 0.0489(12) -0.0072(10) 0.0075(10) 0.0027(9)
C2 0.0730(15) 0.0716(13) 0.0545(13) -0.0084(12) 0.0054(12) -0.0022(11)
C3 0.0701(15) 0.0820(15) 0.0601(14) -0.0014(13) -0.0021(12) 0.0087(13)
C4 0.0673(16) 0.0750(15) 0.0735(16) 0.0064(12) 0.0036(13) 0.0144(13)
C5 0.0609(14) 0.0672(13) 0.0650(14) 0.0063(11) 0.0102(12) 0.0039(10)
C6 0.0540(12) 0.0550(11) 0.0524(12) -0.0026(9) 0.0126(10) 0.0015(9)
C7 0.0565(12) 0.0515(11) 0.0487(11) -0.0040(9) 0.0130(10) 0.0011(9)
C8 0.0649(14) 0.0590(12) 0.0572(13) -0.0001(10) 0.0156(11) -0.0064(10)
C9 0.0745(15) 0.0676(13) 0.0534(13) -0.0045(12) 0.0101(12) -0.0116(10)
C10 0.0710(15) 0.0762(14) 0.0521(13) 0.0013(12) 0.0015(11) -0.0044(11)
C11 0.0613(14) 0.0601(12) 0.0542(13) 0.0058(10) 0.0020(11) -0.0042(10)
C12 0.0540(12) 0.0518(11) 0.0485(11) -0.0052(9) 0.0099(10) 0.0009(9)
C13 0.0578(13) 0.0519(10) 0.0478(11) -0.0054(9) 0.0083(10) -0.0021(9)
C14 0.0685(14) 0.0564(12) 0.0536(12) -0.0046(10) 0.0119(11) -0.0030(9)
C15 0.0656(14) 0.0555(11) 0.0526(12) -0.0046(10) 0.0154(11) -0.0029(9)
C16 0.0938(19) 0.0651(13) 0.0619(14) 0.0079(13) 0.0179(13) -0.0055(11)
C17 0.0869(18) 0.0621(13) 0.0746(16) 0.0074(12) 0.0272(14) -0.0099(11)
C18 0.0620(14) 0.0586(12) 0.0759(16) 0.0016(10) 0.0211(13) -0.0007(11)
C19 0.0684(17) 0.0674(14) 0.0895(19) 0.0048(12) 0.0233(15) -0.0074(13)
N1 0.0808(16) 0.0981(16) 0.0986(18) 0.0118(13) 0.0047(15) -0.0131(13)
O1 0.0625(10) 0.0616(9) 0.0637(10) 0.0017(7) 0.0162(8) -0.0079(7)

loop_
_atom_type_symbol
_atom_type_description
_atom_type_scat_dispersion_real
_atom_type_scat_dispersion_imag
_atom_type_scat_source
C C 0.0033 0.0016 'International Tables Vol C Tables 4.2.6.8 and 6.1.1.4'
H H 0.0000 0.0000 'International Tables Vol C Tables 4.2.6.8 and 6.1.1.4'
N N 0.0061 0.0033 'International Tables Vol C Tables 4.2.6.8 and 6.1.1.4'
O O 0.0106 0.0060 'International Tables Vol C Tables 4.2.6.8 and 6.1.1.4'

loop_
_geom_angle_atom_site_label_1
_geom_angle_atom_site_label_2
_geom_angle_atom_site_label_3
_geom_angle
_geom_angle_publ_flag
C2 C1 C6 119.0(2) ?
C2 C1 C13 130.90(19) ?
C6 C1 C13 110.13(18) ?
C1 C2 C3 119.1(2) ?
C1 C2 H2A 120.4 ?
C3 C2 H2A 120.4 ?
C4 C3 C2 121.9(2) ?
C4 C3 H3A 119.1 ?
C2 C3 H3A 119.1 ?
C5 C4 C3 119.2(2) ?
C5 C4 H4A 120.4 ?
C3 C4 H4A 120.4 ?
C4 C5 C6 119.8(2) ?
C4 C5 H5A 120.1 ?
C6 C5 H5A 120.1 ?
C1 C6 C5 121.0(2) ?
C1 C6 C7 107.29(17) ?
C5 C6 C7 131.70(19) ?
C8 C7 C12 120.82(19) ?
C8 C7 C6 129.27(19) ?
C12 C7 C6 109.90(17) ?
C7 C8 C9 118.7(2) ?
C7 C8 H8A 120.6 ?
C9 C8 H8A 120.6 ?
C8 C9 C10 120.78(19) ?
C8 C9 H9A 119.6 ?
C10 C9 H9A 119.6 ?
C11 C10 C9 121.3(2) ?
C11 C10 H10A 119.3 ?
C9 C10 H10A 119.3 ?
C10 C11 C12 118.7(2) ?
C10 C11 H11A 120.6 ?
C12 C11 H11A 120.6 ?
C11 C12 C7 119.62(18) ?
C11 C12 C13 132.57(18) ?
C7 C12 C13 107.81(17) ?
C14 C13 C12 133.0(2) ?
C14 C13 C1 122.10(19) ?
C12 C13 C1 104.83(17) ?
C13 C14 C15 136.0(2) ?
C13 C14 H14A 112.0 ?
C15 C14 H14A 112.0 ?
O1 C15 C16 107.54(19) ?
O1 C15 C14 123.50(18) ?
C16 C15 C14 129.0(2) ?
C15 C16 C17 109.2(2) ?
C15 C16 H16A 125.4 ?
C17 C16 H16A 125.4 ?
C18 C17 C16 105.7(2) ?
C18 C17 H17A 127.1 ?
C16 C17 H17A 127.1 ?
C17 C18 O1 110.3(2) ?
C17 C18 C19 132.0(2) ?
O1 C18 C19 117.7(2) yes
N1 C19 C18 178.7(3) ?
C15 O1 C18 107.23(16) yes

loop_
_geom_bond_atom_site_label_1
_geom_bond_atom_site_label_2
_geom_bond_distance
_geom_bond_publ_flag
C1 C2 1.386(3) ?
C1 C6 1.386(3) ?
C1 C13 1.497(3) ?
C2 C3 1.390(3) ?
C2 H2A 0.9300 ?
C3 C4 1.373(3) ?
C3 H3A 0.9300 ?
C4 C5 1.370(3) ?
C4 H4A 0.9300 ?
C5 C6 1.396(3) ?
C5 H5A 0.9300 ?
C6 C7 1.459(3) ?
C7 C8 1.369(3) ?
C7 C12 1.417(3) ?
C8 C9 1.381(3) ?
C8 H8A 0.9300 ?
C9 C10 1.387(3) ?
C9 H9A 0.9300 ?
C10 C11 1.368(3) ?
C10 H10A 0.9300 ?
C11 C12 1.390(3) ?
C11 H11A 0.9300 ?
C12 C13 1.473(3) ?
C13 C14 1.344(3) ?
C14 C15 1.436(3) ?
C14 H14A 0.9300 ?
C15 O1 1.359(2) yes
C15 C16 1.359(3) ?
C16 C17 1.399(3) ?
C16 H16A 0.9300 ?
C17 C18 1.333(3) ?
C17 H17A 0.9300 ?
C18 O1 1.381(2) yes
C18 C19 1.413(4) ?
C19 N1 1.152(3) ?

loop_
_geom_hbond_atom_site_label_D
_geom_hbond_atom_site_label_H
_geom_hbond_atom_site_label_A
_geom_hbond_site_symmetry_A
_geom_hbond_distance_DH
_geom_hbond_distance_HA
_geom_hbond_distance_DA
_geom_hbond_angle_DHA
C11 H11A O1 1_555 0.93 2.27 3.034(3) 139.68

loop_
_geom_torsion_atom_site_label_1
_geom_torsion_atom_site_label_2
_geom_torsion_atom_site_label_3
_geom_torsion_atom_site_label_4
_geom_torsion
C6 C1 C2 C3 -0.8(3)
C13 C1 C2 C3 178.4(2)
C1 C2 C3 C4 0.6(3)
C2 C3 C4 C5 -0.5(4)
C3 C4 C5 C6 0.5(3)
C2 C1 C6 C5 0.9(3)
C13 C1 C6 C5 -178.45(18)
C2 C1 C6 C7 -179.96(18)
C13 C1 C6 C7 0.7(2)
C4 C5 C6 C1 -0.8(3)
C4 C5 C6 C7 -179.6(2)
C1 C6 C7 C8 179.8(2)
C5 C6 C7 C8 -1.2(4)
C1 C6 C7 C12 0.7(2)
C5 C6 C7 C12 179.7(2)
C12 C7 C8 C9 -0.1(3)
C6 C7 C8 C9 -179.15(19)
C7 C8 C9 C10 0.5(3)
C8 C9 C10 C11 -0.2(3)
C9 C10 C11 C12 -0.5(3)
C10 C11 C12 C7 0.8(3)
C10 C11 C12 C13 -178.6(2)
C8 C7 C12 C11 -0.5(3)
C6 C7 C12 C11 178.63(17)
C8 C7 C12 C13 178.99(18)
C6 C7 C12 C13 -1.8(2)
C11 C12 C13 C14 3.9(4)
C7 C12 C13 C14 -175.5(2)
C11 C12 C13 C1 -178.4(2)
C7 C12 C13 C1 2.1(2)
C2 C1 C13 C14 -3.0(3)
C6 C1 C13 C14 176.26(18)
C2 C1 C13 C12 179.0(2)
C6 C1 C13 C12 -1.7(2)
C12 C13 C14 C15 -1.0(4)
C1 C13 C14 C15 -178.4(2)
C13 C14 C15 O1 -4.3(4)
C13 C14 C15 C16 175.6(2)
O1 C15 C16 C17 -0.8(3)
C14 C15 C16 C17 179.3(2)
C15 C16 C17 C18 0.5(3)
C16 C17 C18 O1 0.0(3)
C16 C17 C18 C19 -179.5(2)
C16 C15 O1 C18 0.8(2)
C14 C15 O1 C18 -179.31(19)
C17 C18 O1 C15 -0.5(2)
C19 C18 O1 C15 179.08(19)

loop_
_cod_related_entry_id
_cod_related_entry_database
_cod_related_entry_code
1 ChemSpider 21119688
